data_7222278
loop_
_publ_author_name
'Baruah, Jubaraj Bikash'
'Tarai, Arup'

_publ_section_title
;
 Study on divalent copper, nickel and zinc model complexes for fluoride
 ions detection
;
_journal_name_full 'RSC Adv.'
_journal_paper_doi 10.1039/C5RA18559A
_journal_year 2015
_chemical_formula_moiety 'C40 H40 N6 O6 Zn'
_chemical_formula_sum 'C40 H40 N6 O6 Zn'
_chemical_formula_weight 766.17
_chemical_name_systematic
; 
 ? 
;
_space_group_IT_number 2
_space_group_name_Hall '-P 1'
_symmetry_cell_setting triclinic
_symmetry_space_group_name_Hall '-P 1'
_symmetry_space_group_name_H-M 'P -1'
_atom_sites_solution_hydrogens geom
_atom_sites_solution_primary direct
_atom_sites_solution_secondary difmap
_audit_creation_method SHELXL-97
_audit_update_record
;
2015-06-22 deposited with the CCDC.
2015-09-21 downloaded from the CCDC.
;
_cell_angle_alpha 75.256(5)
_cell_angle_beta 79.970(5)
_cell_angle_gamma 72.318(5)
_cell_formula_units_Z 1
_cell_length_a 7.7539(6)
_cell_length_b 9.7058(8)
_cell_length_c 13.6203(10)
_cell_measurement_temperature 296(2)
_cell_volume 939.22(13)
_computing_structure_refinement 'SHELXL-97 (Sheldrick, 1997)'
_computing_structure_solution 'SHELXS-97 (Sheldrick, 1990)'
_diffrn_ambient_temperature 296(2)
_diffrn_measured_fraction_theta_full 0.994
_diffrn_measured_fraction_theta_max 0.994
_diffrn_measurement_device_type 'CCD area detector'
_diffrn_measurement_method 'phi and omega scans'
_diffrn_radiation_monochromator graphite
_diffrn_radiation_source 'fine-focus sealed tube'
_diffrn_radiation_type MoK\a
_diffrn_radiation_wavelength 0.71073
_diffrn_reflns_av_R_equivalents 0.0288
_diffrn_reflns_av_sigmaI/netI 0.0309
_diffrn_reflns_limit_h_max 9
_diffrn_reflns_limit_h_min -9
_diffrn_reflns_limit_k_max 10
_diffrn_reflns_limit_k_min -11
_diffrn_reflns_limit_l_max 15
_diffrn_reflns_limit_l_min -16
_diffrn_reflns_number 13308
_diffrn_reflns_theta_full 25.25
_diffrn_reflns_theta_max 25.25
_diffrn_reflns_theta_min 1.55
_exptl_absorpt_coefficient_mu 0.709
_exptl_absorpt_correction_T_max 0.918
_exptl_absorpt_correction_T_min 0.815
_exptl_absorpt_correction_type multi-scan
_exptl_absorpt_process_details multi-Scan
_exptl_crystal_colour Colourless
_exptl_crystal_density_diffrn 1.355
_exptl_crystal_density_method 'not measured'
_exptl_crystal_description Block
_exptl_crystal_F_000 400
_exptl_crystal_size_max 0.32
_exptl_crystal_size_mid 0.24
_exptl_crystal_size_min 0.12
_refine_diff_density_max 0.278
_refine_diff_density_min -0.217
_refine_diff_density_rms 0.042
_refine_ls_extinction_method none
_refine_ls_goodness_of_fit_ref 1.008
_refine_ls_hydrogen_treatment mixed
_refine_ls_matrix_type full
_refine_ls_number_parameters 241
_refine_ls_number_reflns 3398
_refine_ls_number_restraints 0
_refine_ls_restrained_S_all 1.008
_refine_ls_R_factor_all 0.0491
_refine_ls_R_factor_gt 0.0358
_refine_ls_shift/su_max 0.000
_refine_ls_shift/su_mean 0.000
_refine_ls_structure_factor_coef Fsqd
_refine_ls_weighting_details 'calc w=1/[\s^2^(Fo^2^)+(0.0400P)^2^+0.3000P] where P=(Fo^2^+2Fc^2^)/3'
_refine_ls_weighting_scheme calc
_refine_ls_wR_factor_gt 0.0818
_refine_ls_wR_factor_ref 0.0882
_reflns_number_gt 2704
_reflns_number_total 3398
_reflns_threshold_expression >2sigma(I)
_cod_data_source_file c5ra18559a2.cif
_cod_data_source_block Complex-7
_cod_depositor_comments
;
The following automatic conversions were performed:

'_symmetry_cell_setting' value 'Triclinic' changed to 'triclinic'
according to
/usr/data/users/saulius/crontab/automatic-downloads/rss-feeds/RSC/lib/dictionaries/cif_core.dic
dictionary named 'cif_core.dic' version 2.4.2 from 2011-04-26.

'_exptl_absorpt_correction_type' value 'multi-Scan' changed to
'multi-scan' according to
/usr/data/users/saulius/crontab/automatic-downloads/rss-feeds/RSC/lib/dictionaries/cif_core.dic
dictionary named 'cif_core.dic' version 2.4.2 from 2011-04-26.

Automatic conversion script
Id: cif_fix_values 3271 2015-04-21 07:52:19Z andrius 
;
_cod_database_code 7222278

loop_
_symmetry_equiv_pos_as_xyz
'x, y, z'
'-x, -y, -z'

loop_
_atom_site_label
_atom_site_type_symbol
_atom_site_fract_x
_atom_site_fract_y
_atom_site_fract_z
_atom_site_U_iso_or_equiv
_atom_site_adp_type
_atom_site_occupancy
_atom_site_symmetry_multiplicity
_atom_site_calc_flag
_atom_site_refinement_flags
Zn1 Zn 0.5000 0.0000 0.0000 0.05064(15) Uani 1 2 d S
O1 O 0.85914(19) -0.14910(17) 0.07574(11) 0.0520(4) Uani 1 1 d .
H1A H 0.7814 -0.1507 0.1250 0.078 Uiso 1 1 d R
O2 O 0.50757(18) 0.09698(16) -0.14925(10) 0.0438(4) Uani 1 1 d .
O3 O 0.7328(2) 0.18900(19) -0.50051(11) 0.0621(5) Uani 1 1 d .
H3A H 0.6239 0.2265 -0.5061 0.093 Uiso 1 1 d R
N1 N 0.7762(2) -0.07772(18) -0.01461(12) 0.0374(4) Uani 1 1 d .
N2 N 0.5462(2) 0.2089(2) 0.04213(14) 0.0461(5) Uani 1 1 d .
N3 N 1.3828(3) 0.3280(3) 0.45461(15) 0.0617(6) Uani 1 1 d .
C1 C 0.8869(3) -0.0584(2) -0.09469(16) 0.0389(5) Uani 1 1 d .
H1 H 1.0108 -0.0925 -0.0875 0.047 Uiso 1 1 calc R
C2 C 0.8327(3) 0.0133(2) -0.19636(15) 0.0359(5) Uani 1 1 d .
C3 C 0.9717(3) 0.0091(2) -0.27767(16) 0.0430(5) Uani 1 1 d .
H3 H 1.0913 -0.0352 -0.2628 0.052 Uiso 1 1 calc R
C4 C 0.9403(3) 0.0667(3) -0.37778(17) 0.0478(5) Uani 1 1 d .
H4 H 1.0362 0.0617 -0.4295 0.057 Uiso 1 1 calc R
C5 C 0.7606(3) 0.1333(2) -0.40028(16) 0.0431(5) Uani 1 1 d .
C6 C 0.6192(3) 0.1415(2) -0.32250(15) 0.0390(5) Uani 1 1 d .
H6 H 0.5007 0.1868 -0.3392 0.047 Uiso 1 1 calc R
C7 C 0.6481(3) 0.0841(2) -0.21931(15) 0.0353(5) Uani 1 1 d .
C12 C 0.4851(4) 0.2384(3) 0.13439(19) 0.0609(7) Uani 1 1 d .
H12 H 0.4016 0.1911 0.1752 0.073 Uiso 1 1 calc R
C11 C 0.5396(4) 0.3353(3) 0.17207(19) 0.0644(7) Uani 1 1 d .
H11 H 0.4933 0.3513 0.2372 0.077 Uiso 1 1 calc R
C10 C 0.6620(3) 0.4090(2) 0.11434(19) 0.0502(6) Uani 1 1 d .
C9 C 0.7239(3) 0.3800(3) 0.01835(18) 0.0506(6) Uani 1 1 d .
H9 H 0.8064 0.4269 -0.0242 0.061 Uiso 1 1 calc R
C8 C 0.6628(3) 0.2810(2) -0.01428(17) 0.0455(5) Uani 1 1 d .
H8 H 0.7058 0.2639 -0.0795 0.055 Uiso 1 1 calc R
C13 C 0.7261(4) 0.5131(3) 0.1557(2) 0.0665(7) Uani 1 1 d .
H13B H 0.6232 0.5734 0.1914 0.080 Uiso 1 1 calc R
H13A H 0.7760 0.5787 0.0994 0.080 Uiso 1 1 calc R
C14 C 0.8714(4) 0.4281(3) 0.2289(2) 0.0669(8) Uani 1 1 d .
H14A H 0.8269 0.3530 0.2797 0.080 Uiso 1 1 calc R
H14B H 0.9799 0.3781 0.1909 0.080 Uiso 1 1 calc R
C15 C 0.9205(4) 0.5258(3) 0.2820(2) 0.0740(8) Uani 1 1 d .
H15B H 0.8149 0.5655 0.3265 0.089 Uiso 1 1 calc R
H15A H 0.9475 0.6087 0.2309 0.089 Uiso 1 1 calc R
C16 C 1.0795(3) 0.4541(3) 0.34456(18) 0.0566(6) Uani 1 1 d .
C19 C 1.1787(4) 0.5381(3) 0.3630(2) 0.0743(8) Uani 1 1 d .
H19 H 1.1459 0.6401 0.3384 0.089 Uiso 1 1 calc R
C20 C 1.3261(4) 0.4727(3) 0.4174(2) 0.0761(9) Uani 1 1 d .
H20 H 1.3901 0.5330 0.4290 0.091 Uiso 1 1 calc R
C18 C 1.2889(4) 0.2454(3) 0.4365(2) 0.0743(8) Uani 1 1 d .
H18 H 1.3262 0.1436 0.4614 0.089 Uiso 1 1 calc R
C17 C 1.1378(4) 0.3026(3) 0.3823(2) 0.0736(8) Uani 1 1 d .
H17 H 1.0763 0.2401 0.3714 0.088 Uiso 1 1 calc R

loop_
_atom_site_aniso_label
_atom_site_aniso_U_11
_atom_site_aniso_U_22
_atom_site_aniso_U_33
_atom_site_aniso_U_23
_atom_site_aniso_U_13
_atom_site_aniso_U_12
Zn1 0.0325(2) 0.0706(3) 0.0372(2) -0.00162(18) -0.00551(15) -0.00432(17)
O1 0.0436(8) 0.0640(10) 0.0401(8) 0.0052(7) -0.0143(7) -0.0106(7)
O2 0.0326(7) 0.0538(9) 0.0366(8) -0.0042(7) -0.0038(6) -0.0041(6)
O3 0.0530(10) 0.0880(13) 0.0348(8) -0.0085(8) -0.0048(7) -0.0077(9)
N1 0.0358(9) 0.0383(10) 0.0353(9) -0.0011(7) -0.0125(8) -0.0070(7)
N2 0.0445(10) 0.0463(11) 0.0488(11) -0.0136(9) -0.0086(9) -0.0095(9)
N3 0.0598(13) 0.0745(16) 0.0492(12) -0.0046(11) -0.0206(10) -0.0150(12)
C1 0.0302(10) 0.0376(12) 0.0466(12) -0.0068(9) -0.0100(9) -0.0043(9)
C2 0.0350(10) 0.0343(11) 0.0385(11) -0.0074(9) -0.0064(9) -0.0086(8)
C3 0.0311(10) 0.0438(13) 0.0504(13) -0.0101(10) -0.0062(9) -0.0039(9)
C4 0.0403(12) 0.0561(14) 0.0425(12) -0.0117(11) 0.0026(10) -0.0096(10)
C5 0.0483(12) 0.0448(13) 0.0356(11) -0.0096(9) -0.0053(9) -0.0104(10)
C6 0.0346(11) 0.0412(12) 0.0404(11) -0.0074(9) -0.0090(9) -0.0074(9)
C7 0.0354(10) 0.0340(11) 0.0369(11) -0.0093(9) -0.0054(9) -0.0076(8)
C12 0.0740(17) 0.0597(16) 0.0562(16) -0.0213(13) 0.0102(13) -0.0306(14)
C11 0.088(2) 0.0622(17) 0.0488(15) -0.0202(13) -0.0026(14) -0.0256(15)
C10 0.0546(14) 0.0361(13) 0.0607(15) -0.0095(11) -0.0275(12) -0.0024(11)
C9 0.0433(12) 0.0465(14) 0.0604(15) -0.0045(11) -0.0113(11) -0.0124(10)
C8 0.0455(12) 0.0472(14) 0.0425(12) -0.0103(10) -0.0080(10) -0.0085(10)
C13 0.0749(17) 0.0490(15) 0.0849(19) -0.0174(13) -0.0406(15) -0.0099(13)
C14 0.0684(17) 0.0563(16) 0.0816(19) -0.0187(14) -0.0353(15) -0.0070(13)
C15 0.0760(18) 0.0628(18) 0.089(2) -0.0196(15) -0.0437(16) -0.0050(14)
C16 0.0552(14) 0.0626(17) 0.0529(14) -0.0135(12) -0.0192(12) -0.0088(12)
C19 0.084(2) 0.0571(17) 0.091(2) -0.0271(15) -0.0454(17) -0.0041(14)
C20 0.085(2) 0.072(2) 0.085(2) -0.0315(16) -0.0416(17) -0.0101(16)
C18 0.0736(18) 0.0670(18) 0.0768(19) 0.0190(15) -0.0317(15) -0.0262(15)
C17 0.0744(18) 0.074(2) 0.0792(19) 0.0078(15) -0.0335(15) -0.0363(15)

loop_
_atom_type_symbol
_atom_type_description
_atom_type_scat_dispersion_real
_atom_type_scat_dispersion_imag
_atom_type_scat_source
C C 0.0033 0.0016 'International Tables Vol C Tables 4.2.6.8 and 6.1.1.4'
H H 0.0000 0.0000 'International Tables Vol C Tables 4.2.6.8 and 6.1.1.4'
N N 0.0061 0.0033 'International Tables Vol C Tables 4.2.6.8 and 6.1.1.4'
O O 0.0106 0.0060 'International Tables Vol C Tables 4.2.6.8 and 6.1.1.4'
Zn Zn 0.2839 1.4301 'International Tables Vol C Tables 4.2.6.8 and 6.1.1.4'

loop_
_geom_angle_atom_site_label_1
_geom_angle_atom_site_label_2
_geom_angle_atom_site_label_3
_geom_angle
_geom_angle_site_symmetry_1
_geom_angle_site_symmetry_3
O2 Zn1 O2 180.0 . 2_655
O2 Zn1 N1 90.02(6) . 2_655
O2 Zn1 N1 89.98(6) 2_655 2_655
O2 Zn1 N1 89.98(6) . .
O2 Zn1 N1 90.02(6) 2_655 .
N1 Zn1 N1 180.0 2_655 .
O2 Zn1 N2 88.43(6) . 2_655
O2 Zn1 N2 91.57(6) 2_655 2_655
N1 Zn1 N2 85.87(6) 2_655 2_655
N1 Zn1 N2 94.13(6) . 2_655
O2 Zn1 N2 91.57(6) . .
O2 Zn1 N2 88.43(6) 2_655 .
N1 Zn1 N2 94.13(6) 2_655 .
N1 Zn1 N2 85.87(6) . .
N2 Zn1 N2 180.00(8) 2_655 .
N1 O1 H1A 110.0 . .
C7 O2 Zn1 128.24(12) . .
C5 O3 H3A 110.3 . .
C1 N1 O1 114.70(15) . .
C1 N1 Zn1 128.10(13) . .
O1 N1 Zn1 116.85(12) . .
C8 N2 C12 116.3(2) . .
C8 N2 Zn1 122.13(14) . .
C12 N2 Zn1 120.09(16) . .
C18 N3 C20 116.6(2) . .
N1 C1 C2 124.49(17) . .
N1 C1 H1 117.8 . .
C2 C1 H1 117.8 . .
C3 C2 C7 118.22(18) . .
C3 C2 C1 116.95(17) . .
C7 C2 C1 124.80(18) . .
C4 C3 C2 123.42(19) . .
C4 C3 H3 118.3 . .
C2 C3 H3 118.3 . .
C3 C4 C5 118.4(2) . .
C3 C4 H4 120.8 . .
C5 C4 H4 120.8 . .
O3 C5 C6 122.48(19) . .
O3 C5 C4 117.26(19) . .
C6 C5 C4 120.26(19) . .
C5 C6 C7 122.38(18) . .
C5 C6 H6 118.8 . .
C7 C6 H6 118.8 . .
O2 C7 C6 119.17(17) . .
O2 C7 C2 123.51(18) . .
C6 C7 C2 117.32(18) . .
N2 C12 C11 123.2(2) . .
N2 C12 H12 118.4 . .
C11 C12 H12 118.4 . .
C12 C11 C10 120.6(2) . .
C12 C11 H11 119.7 . .
C10 C11 H11 119.7 . .
C11 C10 C9 116.3(2) . .
C11 C10 C13 121.2(2) . .
C9 C10 C13 122.5(2) . .
C10 C9 C8 119.7(2) . .
C10 C9 H9 120.1 . .
C8 C9 H9 120.1 . .
N2 C8 C9 123.8(2) . .
N2 C8 H8 118.1 . .
C9 C8 H8 118.1 . .
C10 C13 C14 111.4(2) . .
C10 C13 H13B 109.4 . .
C14 C13 H13B 109.4 . .
C10 C13 H13A 109.4 . .
C14 C13 H13A 109.4 . .
H13B C13 H13A 108.0 . .
C15 C14 C13 112.9(2) . .
C15 C14 H14A 109.0 . .
C13 C14 H14A 109.0 . .
C15 C14 H14B 109.0 . .
C13 C14 H14B 109.0 . .
H14A C14 H14B 107.8 . .
C14 C15 C16 116.1(2) . .
C14 C15 H15B 108.3 . .
C16 C15 H15B 108.3 . .
C14 C15 H15A 108.3 . .
C16 C15 H15A 108.3 . .
H15B C15 H15A 107.4 . .
C19 C16 C17 116.7(2) . .
C19 C16 C15 120.2(2) . .
C17 C16 C15 123.1(2) . .
C16 C19 C20 120.3(3) . .
C16 C19 H19 119.8 . .
C20 C19 H19 119.8 . .
N3 C20 C19 123.7(3) . .
N3 C20 H20 118.1 . .
C19 C20 H20 118.1 . .
N3 C18 C17 123.5(3) . .
N3 C18 H18 118.3 . .
C17 C18 H18 118.3 . .
C16 C17 C18 119.3(3) . .
C16 C17 H17 120.4 . .
C18 C17 H17 120.4 . .

loop_
_geom_bond_atom_site_label_1
_geom_bond_atom_site_label_2
_geom_bond_distance
_geom_bond_site_symmetry_2
Zn1 O2 2.0100(13) .
Zn1 O2 2.0100(13) 2_655
Zn1 N1 2.0348(16) 2_655
Zn1 N1 2.0348(16) .
Zn1 N2 2.3817(18) 2_655
Zn1 N2 2.3817(18) .
O1 N1 1.4069(19) .
O1 H1A 0.8200 .
O2 C7 1.315(2) .
O3 C5 1.363(2) .
O3 H3A 0.8200 .
N1 C1 1.277(3) .
N2 C8 1.329(3) .
N2 C12 1.334(3) .
N3 C18 1.324(3) .
N3 C20 1.327(3) .
C1 C2 1.454(3) .
C1 H1 0.9300 .
C2 C3 1.403(3) .
C2 C7 1.438(3) .
C3 C4 1.370(3) .
C3 H3 0.9300 .
C4 C5 1.398(3) .
C4 H4 0.9300 .
C5 C6 1.384(3) .
C6 C7 1.404(3) .
C6 H6 0.9300 .
C12 C11 1.375(3) .
C12 H12 0.9300 .
C11 C10 1.377(3) .
C11 H11 0.9300 .
C10 C9 1.380(3) .
C10 C13 1.509(3) .
C9 C8 1.383(3) .
C9 H9 0.9300 .
C8 H8 0.9300 .
C13 C14 1.534(3) .
C13 H13B 0.9700 .
C13 H13A 0.9700 .
C14 C15 1.494(3) .
C14 H14A 0.9700 .
C14 H14B 0.9700 .
C15 C16 1.508(3) .
C15 H15B 0.9700 .
C15 H15A 0.9700 .
C16 C19 1.368(4) .
C16 C17 1.387(4) .
C19 C20 1.369(4) .
C19 H19 0.9300 .
C20 H20 0.9300 .
C18 C17 1.387(4) .
C18 H18 0.9300 .
C17 H17 0.9300 .

loop_
_geom_torsion_atom_site_label_1
_geom_torsion_atom_site_label_2
_geom_torsion_atom_site_label_3
_geom_torsion_atom_site_label_4
_geom_torsion
_geom_torsion_site_symmetry_1
O2 Zn1 O2 C7 126(9) 2_655
N1 Zn1 O2 C7 -172.11(17) 2_655
N1 Zn1 O2 C7 7.89(17) .
N2 Zn1 O2 C7 -86.25(17) 2_655
N2 Zn1 O2 C7 93.75(17) .
O2 Zn1 N1 C1 0.60(18) .
O2 Zn1 N1 C1 -179.40(18) 2_655
N1 Zn1 N1 C1 -72.2(14) 2_655
N2 Zn1 N1 C1 89.02(18) 2_655
N2 Zn1 N1 C1 -90.98(18) .
O2 Zn1 N1 O1 173.50(13) .
O2 Zn1 N1 O1 -6.50(13) 2_655
N1 Zn1 N1 O1 100.7(14) 2_655
N2 Zn1 N1 O1 -98.08(13) 2_655
N2 Zn1 N1 O1 81.92(13) .
O2 Zn1 N2 C8 -40.89(16) .
O2 Zn1 N2 C8 139.11(16) 2_655
N1 Zn1 N2 C8 -131.02(16) 2_655
N1 Zn1 N2 C8 48.98(16) .
N2 Zn1 N2 C8 -125(6) 2_655
O2 Zn1 N2 C12 153.37(18) .
O2 Zn1 N2 C12 -26.63(18) 2_655
N1 Zn1 N2 C12 63.24(18) 2_655
N1 Zn1 N2 C12 -116.76(18) .
N2 Zn1 N2 C12 69(6) 2_655
O1 N1 C1 C2 -179.67(17) .
Zn1 N1 C1 C2 -6.6(3) .
N1 C1 C2 C3 -172.3(2) .
N1 C1 C2 C7 6.0(3) .
C7 C2 C3 C4 -1.1(3) .
C1 C2 C3 C4 177.3(2) .
C2 C3 C4 C5 0.0(3) .
C3 C4 C5 O3 -179.6(2) .
C3 C4 C5 C6 0.7(3) .
O3 C5 C6 C7 -179.98(19) .
C4 C5 C6 C7 -0.3(3) .
Zn1 O2 C7 C6 169.48(14) .
Zn1 O2 C7 C2 -10.4(3) .
C5 C6 C7 O2 179.39(19) .
C5 C6 C7 C2 -0.7(3) .
C3 C2 C7 O2 -178.74(19) .
C1 C2 C7 O2 3.0(3) .
C3 C2 C7 C6 1.4(3) .
C1 C2 C7 C6 -176.88(18) .
C8 N2 C12 C11 -1.2(4) .
Zn1 N2 C12 C11 165.3(2) .
N2 C12 C11 C10 0.5(4) .
C12 C11 C10 C9 0.3(4) .
C12 C11 C10 C13 -178.6(2) .
C11 C10 C9 C8 -0.3(3) .
C13 C10 C9 C8 178.61(19) .
C12 N2 C8 C9 1.2(3) .
Zn1 N2 C8 C9 -165.05(16) .
C10 C9 C8 N2 -0.5(3) .
C11 C10 C13 C14 78.3(3) .
C9 C10 C13 C14 -100.5(3) .
C10 C13 C14 C15 -172.4(2) .
C13 C14 C15 C16 -172.3(3) .
C14 C15 C16 C19 154.8(3) .
C14 C15 C16 C17 -22.3(4) .
C17 C16 C19 C20 -0.9(4) .
C15 C16 C19 C20 -178.2(3) .
C18 N3 C20 C19 0.2(4) .
C16 C19 C20 N3 0.5(5) .
C20 N3 C18 C17 -0.3(4) .
C19 C16 C17 C18 0.7(4) .
C15 C16 C17 C18 178.0(3) .
N3 C18 C17 C16 -0.1(5) .
